data_2221591
loop_
_publ_author_name
'Li, Zhao-yang'
'Song, Xiu-mei'
'Wang, Zhao-yang'
'Yang, Kai'

_publ_section_title
<i>N</i>-[(2<i>S</i>)-4-Chloro-2-(<small>L</small>-menthyloxy)-5-oxo-2,5-dihydro-3-furyl]-<small>L</small>-alanine
_journal_coeditor_code BQ2134
_journal_issue 5
_journal_name_full 'Acta Crystallographica Section E'
_journal_page_first o1030
_journal_paper_doi 10.1107/S1600536809012720
_journal_volume 65
_journal_year 2009
_chemical_formula_moiety 'C17 H26 Cl N O5'
_chemical_formula_sum 'C17 H26 Cl N O5'
_chemical_formula_weight 359.84
_chemical_name_systematic
;
<i>N</i>-[(2<i>S</i>)-4-Chloro-2-(L-menthyloxy)-5-oxo-
2,5-dihydro-3-furyl]-L-alanine
;
_space_group_IT_number 18
_symmetry_cell_setting orthorhombic
_symmetry_space_group_name_Hall 'P 2 2ab'
_symmetry_space_group_name_H-M 'P 21 21 2'
_atom_sites_solution_hydrogens geom
_atom_sites_solution_primary direct
_atom_sites_solution_secondary difmap
_audit_creation_method SHELXL-97
_cell_angle_alpha 90.00
_cell_angle_beta 90.00
_cell_angle_gamma 90.00
_cell_formula_units_Z 4
_cell_length_a 11.2481(15)
_cell_length_b 19.642(2)
_cell_length_c 9.0668(11)
_cell_measurement_reflns_used 2460
_cell_measurement_temperature 293(2)
_cell_measurement_theta_max 20.47
_cell_measurement_theta_min 2.25
_cell_volume 2003.2(4)
_computing_cell_refinement 'SAINT (Bruker, 2004)'
_computing_data_collection 'APEX2 (Bruker, 2004)'
_computing_data_reduction 'SAINT (Bruker, 2004)'
_computing_molecular_graphics 'XP in SHELXTL (Sheldrick, 2008)'
_computing_publication_material 'SHELXL-97 (Sheldrick, 2008)'
_computing_structure_refinement 'SHELXL97 (Sheldrick, 2008)'
_computing_structure_solution 'SHELXS97 (Sheldrick, 2008)'
_diffrn_ambient_temperature 293(2)
_diffrn_measured_fraction_theta_full 1.000
_diffrn_measured_fraction_theta_max 1.000
_diffrn_measurement_device_type 'Bruker APEXII area-detector diffractometer'
_diffrn_measurement_method ' \w scan'
_diffrn_radiation_monochromator graphite
_diffrn_radiation_source 'fine-focus sealed tube'
_diffrn_radiation_type MoK\a
_diffrn_radiation_wavelength 0.71073
_diffrn_reflns_av_R_equivalents 0.0367
_diffrn_reflns_av_sigmaI/netI 0.0421
_diffrn_reflns_limit_h_max 11
_diffrn_reflns_limit_h_min -13
_diffrn_reflns_limit_k_max 22
_diffrn_reflns_limit_k_min -23
_diffrn_reflns_limit_l_max 7
_diffrn_reflns_limit_l_min -10
_diffrn_reflns_number 10244
_diffrn_reflns_theta_full 25.00
_diffrn_reflns_theta_max 25.00
_diffrn_reflns_theta_min 2.07
_diffrn_standards_number 0
_exptl_absorpt_coefficient_mu 0.214
_exptl_absorpt_correction_T_max 0.8457
_exptl_absorpt_correction_T_min 0.7609
_exptl_absorpt_correction_type multi-scan
_exptl_absorpt_process_details '(SADABS; Bruker, 2004)'
_exptl_crystal_colour colorless
_exptl_crystal_density_diffrn 1.193
_exptl_crystal_density_method 'not measured'
_exptl_crystal_description block
_exptl_crystal_F_000 768.0
_exptl_crystal_size_max 0.30
_exptl_crystal_size_mid 0.23
_exptl_crystal_size_min 0.18
_refine_diff_density_max 0.326
_refine_diff_density_min -0.336
_refine_ls_abs_structure_details 'Flack (1983), 1499 Friedel pairs'
_refine_ls_abs_structure_Flack 0.00(10)
_refine_ls_extinction_method none
_refine_ls_goodness_of_fit_ref 1.075
_refine_ls_hydrogen_treatment constr
_refine_ls_matrix_type full
_refine_ls_number_parameters 222
_refine_ls_number_reflns 3534
_refine_ls_number_restraints 312
_refine_ls_restrained_S_all 1.247
_refine_ls_R_factor_all 0.0584
_refine_ls_R_factor_gt 0.0460
_refine_ls_shift/su_max 0.000
_refine_ls_shift/su_mean 0.000
_refine_ls_structure_factor_coef Fsqd
_refine_ls_weighting_details 'calc w=1/[\s^2^(Fo^2^)+(0.0567P)^2^+0.3483P] where P=(Fo^2^+2Fc^2^)/3'
_refine_ls_weighting_scheme calc
_refine_ls_wR_factor_gt 0.1117
_refine_ls_wR_factor_ref 0.1200
_reflns_number_gt 2879
_reflns_number_total 3534
_reflns_threshold_expression >2sigma(I)
_cod_data_source_file bq2134.cif
_cod_data_source_block I
_cod_original_cell_volume 2003.1(4)
_cod_database_code 2221591
_cod_database_fobs_code 2221591

loop_
_symmetry_equiv_pos_as_xyz
'x, y, z'
'-x, -y, z'
'-x+1/2, y+1/2, -z'
'x+1/2, -y+1/2, -z'

loop_
_atom_site_type_symbol
_atom_site_label
_atom_site_fract_x
_atom_site_fract_y
_atom_site_fract_z
_atom_site_U_iso_or_equiv
_atom_site_adp_type
_atom_site_calc_flag
_atom_site_refinement_flags
_atom_site_occupancy
_atom_site_disorder_assembly
_atom_site_disorder_group
C C1 0.4798(4) 0.78198(19) 0.8644(4) 0.0536(9) Uani d U 1 . .
H H1 0.5545 0.7992 0.8232 0.064 Uiso calc R 1 . .
C C2 0.4754(4) 0.79762(19) 1.0295(4) 0.0619(10) Uani d U 1 . .
H H2 0.3996 0.7797 1.0661 0.074 Uiso calc R 1 . .
C C3 0.5733(5) 0.7571(2) 1.1058(6) 0.0907(13) Uani d U 1 . .
H H3A 0.6499 0.7742 1.0735 0.109 Uiso calc R 1 . .
H H3B 0.5677 0.7645 1.2114 0.109 Uiso calc R 1 . .
C C4 0.5674(6) 0.6817(2) 1.0753(6) 0.0968(14) Uani d U 1 . .
H H4A 0.6345 0.6594 1.1219 0.116 Uiso calc R 1 . .
H H4B 0.4953 0.6633 1.1185 0.116 Uiso calc R 1 . .
C C5 0.5686(6) 0.6664(2) 0.9133(6) 0.0897(13) Uani d U 1 . .
H H5 0.6455 0.6807 0.8729 0.108 Uiso calc R 1 . .
C C6 0.4707(4) 0.70649(18) 0.8358(4) 0.0651(10) Uani d U 1 . .
H H6A 0.4756 0.6983 0.7305 0.078 Uiso calc R 1 . .
H H6B 0.3940 0.6903 0.8696 0.078 Uiso calc R 1 . .
C C7 0.5537(6) 0.5895(2) 0.8864(7) 0.1183(17) Uani d U 1 . .
H H7A 0.6122 0.5650 0.9423 0.177 Uiso calc R 1 . .
H H7B 0.5640 0.5799 0.7833 0.177 Uiso calc R 1 . .
H H7C 0.4756 0.5756 0.9167 0.177 Uiso calc R 1 . .
C C8 0.4770(5) 0.8738(2) 1.0660(5) 0.0761(12) Uani d U 1 . .
H H8 0.4168 0.8955 1.0038 0.091 Uiso calc R 1 . .
C C9 0.4415(6) 0.8870(3) 1.2264(6) 0.1027(15) Uani d U 1 . .
H H9A 0.3749 0.8587 1.2517 0.154 Uiso calc R 1 . .
H H9B 0.4200 0.9340 1.2381 0.154 Uiso calc R 1 . .
H H9C 0.5072 0.8765 1.2900 0.154 Uiso calc R 1 . .
C C10 0.5941(6) 0.9084(3) 1.0329(7) 0.1110(16) Uani d U 1 . .
H H10A 0.6546 0.8904 1.0967 0.166 Uiso calc R 1 . .
H H10B 0.5864 0.9565 1.0491 0.166 Uiso calc R 1 . .
H H10C 0.6156 0.9001 0.9321 0.166 Uiso calc R 1 . .
C C11 0.3749(3) 0.81985(15) 0.6456(3) 0.0374(7) Uani d U 1 . .
H H11 0.4534 0.8277 0.6018 0.045 Uiso calc R 1 . .
C C12 0.2880(3) 0.87618(15) 0.6067(3) 0.0347(7) Uani d U 1 . .
C C13 0.1874(3) 0.84593(15) 0.5583(4) 0.0383(7) Uani d U 1 . .
C C14 0.2086(3) 0.77365(15) 0.5426(4) 0.0393(7) Uani d U 1 . .
C C15 0.2405(3) 0.99911(15) 0.6191(4) 0.0427(8) Uani d U 1 . .
H H15 0.1863 0.9920 0.5359 0.051 Uiso calc R 1 . .
C C16 0.1683(3) 1.00945(19) 0.7577(5) 0.0611(10) Uani d U 1 . .
H H16A 0.1188 0.9704 0.7741 0.092 Uiso calc R 1 . .
H H16B 0.1193 1.0492 0.7469 0.092 Uiso calc R 1 . .
H H16C 0.2208 1.0154 0.8402 0.092 Uiso calc R 1 . .
C C17 0.3137(3) 1.06179(15) 0.5905(4) 0.0428(8) Uani d U 1 . .
Cl Cl1 0.04908(8) 0.87823(4) 0.51989(12) 0.0612(3) Uani d . 1 . .
N N1 0.3197(2) 0.94048(12) 0.6313(3) 0.0440(7) Uani d . 1 . .
H H1A 0.3922 0.9481 0.6563 0.053 Uiso calc R 1 . .
O O1 0.3799(2) 0.81852(11) 0.7981(2) 0.0423(5) Uani d . 1 . .
O O2 0.31972(19) 0.75881(10) 0.5881(3) 0.0426(6) Uani d . 1 . .
O O3 0.1433(2) 0.72965(11) 0.4945(3) 0.0532(6) Uani d . 1 . .
O O4 0.2496(2) 1.10975(12) 0.5305(4) 0.0780(10) Uani d . 1 . .
H H4 0.2919 1.1427 0.5122 0.117 Uiso calc R 1 . .
O O5 0.4163(2) 1.06720(11) 0.6217(3) 0.0610(7) Uani d . 1 . .

loop_
_atom_site_aniso_label
_atom_site_aniso_U_11
_atom_site_aniso_U_22
_atom_site_aniso_U_33
_atom_site_aniso_U_12
_atom_site_aniso_U_13
_atom_site_aniso_U_23
C1 0.061(2) 0.0474(17) 0.0526(19) 0.0069(16) -0.0111(16) 0.0100(15)
C2 0.080(2) 0.0552(19) 0.051(2) -0.0053(18) -0.0131(18) 0.0075(17)
C3 0.120(3) 0.078(2) 0.074(2) 0.009(2) -0.036(2) 0.007(2)
C4 0.135(3) 0.074(3) 0.081(3) 0.019(3) -0.034(3) 0.021(2)
C5 0.127(3) 0.065(2) 0.077(3) 0.031(2) -0.025(3) 0.016(2)
C6 0.094(3) 0.0458(19) 0.056(2) 0.0143(19) -0.0131(19) 0.0062(16)
C7 0.181(4) 0.075(3) 0.099(3) 0.046(3) -0.034(3) 0.014(3)
C8 0.102(3) 0.064(2) 0.062(2) -0.001(2) -0.015(2) -0.005(2)
C9 0.141(4) 0.094(3) 0.073(3) -0.006(3) -0.003(3) -0.020(3)
C10 0.137(4) 0.090(3) 0.107(3) -0.031(3) -0.005(3) -0.008(3)
C11 0.0426(16) 0.0299(15) 0.0397(18) -0.0006(14) -0.0029(14) 0.0015(13)
C12 0.0369(15) 0.0272(14) 0.0401(17) -0.0002(13) 0.0019(13) 0.0026(13)
C13 0.0395(16) 0.0291(14) 0.0463(19) 0.0002(13) -0.0049(14) -0.0001(14)
C14 0.0437(18) 0.0324(16) 0.0418(19) -0.0012(14) -0.0017(14) -0.0025(14)
C15 0.0397(16) 0.0267(15) 0.061(2) 0.0010(13) -0.0075(15) 0.0044(15)
C16 0.053(2) 0.048(2) 0.083(3) -0.0019(17) 0.0107(18) 0.0009(19)
C17 0.0399(19) 0.0279(15) 0.061(2) 0.0008(14) -0.0058(16) 0.0032(15)
Cl1 0.0444(5) 0.0433(5) 0.0960(8) 0.0070(4) -0.0225(5) -0.0125(5)
N1 0.0358(15) 0.0283(14) 0.068(2) -0.0006(12) -0.0108(14) 0.0035(13)
O1 0.0457(13) 0.0385(12) 0.0426(14) 0.0057(10) -0.0046(10) 0.0046(10)
O2 0.0428(13) 0.0264(11) 0.0585(15) 0.0032(10) -0.0074(10) -0.0051(10)
O3 0.0541(14) 0.0321(12) 0.0734(17) -0.0052(11) -0.0091(13) -0.0130(12)
O4 0.0509(15) 0.0357(14) 0.147(3) -0.0056(12) -0.0219(17) 0.0330(18)
O5 0.0410(15) 0.0330(12) 0.109(2) -0.0023(10) -0.0109(14) 0.0093(14)

loop_
_atom_type_symbol
_atom_type_description
_atom_type_scat_dispersion_real
_atom_type_scat_dispersion_imag
_atom_type_scat_source
C C 0.0033 0.0016 'International Tables Vol C Tables 4.2.6.8 and 6.1.1.4'
H H 0.0000 0.0000 'International Tables Vol C Tables 4.2.6.8 and 6.1.1.4'
N N 0.0061 0.0033 'International Tables Vol C Tables 4.2.6.8 and 6.1.1.4'
O O 0.0106 0.0060 'International Tables Vol C Tables 4.2.6.8 and 6.1.1.4'
Cl Cl 0.1484 0.1585 'International Tables Vol C Tables 4.2.6.8 and 6.1.1.4'

loop_
_geom_angle_atom_site_label_1
_geom_angle_atom_site_label_2
_geom_angle_atom_site_label_3
_geom_angle_site_symmetry_1
_geom_angle_site_symmetry_3
_geom_angle
_geom_angle_publ_flag
O1 C1 C6 . . 111.1(3) ?
O1 C1 C2 . . 106.2(3) ?
C6 C1 C2 . . 111.3(3) ?
O1 C1 H1 . . 109.4 ?
C6 C1 H1 . . 109.4 ?
C2 C1 H1 . . 109.4 ?
C3 C2 C1 . . 108.5(4) ?
C3 C2 C8 . . 113.8(4) ?
C1 C2 C8 . . 114.0(3) ?
C3 C2 H2 . . 106.7 ?
C1 C2 H2 . . 106.7 ?
C8 C2 H2 . . 106.7 ?
C4 C3 C2 . . 113.4(4) ?
C4 C3 H3A . . 108.9 ?
C2 C3 H3A . . 108.9 ?
C4 C3 H3B . . 108.9 ?
C2 C3 H3B . . 108.9 ?
H3A C3 H3B . . 107.7 ?
C5 C4 C3 . . 112.1(4) ?
C5 C4 H4A . . 109.2 ?
C3 C4 H4A . . 109.2 ?
C5 C4 H4B . . 109.2 ?
C3 C4 H4B . . 109.2 ?
H4A C4 H4B . . 107.9 ?
C4 C5 C6 . . 109.9(4) ?
C4 C5 C7 . . 110.5(4) ?
C6 C5 C7 . . 110.8(5) ?
C4 C5 H5 . . 108.5 ?
C6 C5 H5 . . 108.5 ?
C7 C5 H5 . . 108.5 ?
C1 C6 C5 . . 112.3(4) ?
C1 C6 H6A . . 109.1 ?
C5 C6 H6A . . 109.1 ?
C1 C6 H6B . . 109.1 ?
C5 C6 H6B . . 109.1 ?
H6A C6 H6B . . 107.9 ?
C5 C7 H7A . . 109.5 ?
C5 C7 H7B . . 109.5 ?
H7A C7 H7B . . 109.5 ?
C5 C7 H7C . . 109.5 ?
H7A C7 H7C . . 109.5 ?
H7B C7 H7C . . 109.5 ?
C10 C8 C9 . . 109.9(4) ?
C10 C8 C2 . . 114.0(4) ?
C9 C8 C2 . . 111.6(4) ?
C10 C8 H8 . . 107.0 ?
C9 C8 H8 . . 107.0 ?
C2 C8 H8 . . 107.0 ?
C8 C9 H9A . . 109.5 ?
C8 C9 H9B . . 109.5 ?
H9A C9 H9B . . 109.5 ?
C8 C9 H9C . . 109.5 ?
H9A C9 H9C . . 109.5 ?
H9B C9 H9C . . 109.5 ?
C8 C10 H10A . . 109.5 ?
C8 C10 H10B . . 109.5 ?
H10A C10 H10B . . 109.5 ?
C8 C10 H10C . . 109.5 ?
H10A C10 H10C . . 109.5 ?
H10B C10 H10C . . 109.5 ?
O1 C11 O2 . . 111.2(2) ?
O1 C11 C12 . . 105.8(2) ?
O2 C11 C12 . . 104.1(2) ?
O1 C11 H11 . . 111.8 ?
O2 C11 H11 . . 111.8 ?
C12 C11 H11 . . 111.8 ?
N1 C12 C13 . . 134.1(3) ?
N1 C12 C11 . . 118.7(3) ?
C13 C12 C11 . . 107.1(3) ?
C12 C13 C14 . . 109.0(3) ?
C12 C13 Cl1 . . 131.5(2) ?
C14 C13 Cl1 . . 119.5(2) ?
O3 C14 O2 . . 121.1(3) ?
O3 C14 C13 . . 129.3(3) ?
O2 C14 C13 . . 109.6(3) ?
N1 C15 C17 . . 109.0(2) ?
N1 C15 C16 . . 111.8(3) ?
C17 C15 C16 . . 109.1(3) ?
N1 C15 H15 . . 109.0 ?
C17 C15 H15 . . 109.0 ?
C16 C15 H15 . . 109.0 ?
C15 C16 H16A . . 109.5 ?
C15 C16 H16B . . 109.5 ?
H16A C16 H16B . . 109.5 ?
C15 C16 H16C . . 109.5 ?
H16A C16 H16C . . 109.5 ?
H16B C16 H16C . . 109.5 ?
O5 C17 O4 . . 124.7(3) ?
O5 C17 C15 . . 124.2(3) ?
O4 C17 C15 . . 111.1(3) ?
C12 N1 C15 . . 124.9(3) ?
C12 N1 H1A . . 117.5 ?
C15 N1 H1A . . 117.5 ?
C11 O1 C1 . . 116.8(3) ?
C14 O2 C11 . . 109.2(2) ?
C17 O4 H4 . . 109.5 ?

loop_
_geom_bond_atom_site_label_1
_geom_bond_atom_site_label_2
_geom_bond_site_symmetry_2
_geom_bond_distance
_geom_bond_publ_flag
C1 O1 . 1.462(4) ?
C1 C6 . 1.509(5) ?
C1 C2 . 1.529(6) ?
C1 H1 . 0.9800 ?
C2 C3 . 1.524(6) ?
C2 C8 . 1.532(6) ?
C2 H2 . 0.9800 ?
C3 C4 . 1.509(6) ?
C3 H3A . 0.9700 ?
C3 H3B . 0.9700 ?
C4 C5 . 1.499(8) ?
C4 H4A . 0.9700 ?
C4 H4B . 0.9700 ?
C5 C6 . 1.525(6) ?
C5 C7 . 1.540(7) ?
C5 H5 . 0.9800 ?
C6 H6A . 0.9700 ?
C6 H6B . 0.9700 ?
C7 H7A . 0.9600 ?
C7 H7B . 0.9600 ?
C7 H7C . 0.9600 ?
C8 C10 . 1.512(7) ?
C8 C9 . 1.530(7) ?
C8 H8 . 0.9800 ?
C9 H9A . 0.9600 ?
C9 H9B . 0.9600 ?
C9 H9C . 0.9600 ?
C10 H10A . 0.9600 ?
C10 H10B . 0.9600 ?
C10 H10C . 0.9600 ?
C11 O1 . 1.384(4) ?
C11 O2 . 1.447(4) ?
C11 C12 . 1.518(4) ?
C11 H11 . 0.9800 ?
C12 N1 . 1.331(4) ?
C12 C13 . 1.351(4) ?
C13 C14 . 1.447(4) ?
C13 Cl1 . 1.716(3) ?
C14 O3 . 1.215(4) ?
C14 O2 . 1.348(4) ?
C15 N1 . 1.460(4) ?
C15 C17 . 1.504(4) ?
C15 C16 . 1.510(5) ?
C15 H15 . 0.9800 ?
C16 H16A . 0.9600 ?
C16 H16B . 0.9600 ?
C16 H16C . 0.9600 ?
C17 O5 . 1.193(4) ?
C17 O4 . 1.305(4) ?
N1 H1A . 0.8600 ?
O4 H4 . 0.8200 ?

loop_
_geom_hbond_atom_site_label_D
_geom_hbond_atom_site_label_H
_geom_hbond_atom_site_label_A
_geom_hbond_site_symmetry_A
_geom_hbond_distance_DH
_geom_hbond_distance_HA
_geom_hbond_distance_DA
_geom_hbond_angle_DHA
N1 H1A O5 2_675 0.86 2.20 2.975(4) 150.4
O4 H4 O3 3_556 0.82 1.86 2.655(3) 163.7

loop_
_geom_torsion_atom_site_label_1
_geom_torsion_atom_site_label_2
_geom_torsion_atom_site_label_3
_geom_torsion_atom_site_label_4
_geom_torsion_site_symmetry_1
_geom_torsion_site_symmetry_2
_geom_torsion_site_symmetry_3
_geom_torsion_site_symmetry_4
_geom_torsion
_geom_torsion_publ_flag
O1 C1 C2 C3 . . . . 176.5(3) ?
C6 C1 C2 C3 . . . . 55.4(5) ?
O1 C1 C2 C8 . . . . -55.6(5) ?
C6 C1 C2 C8 . . . . -176.7(4) ?
C1 C2 C3 C4 . . . . -54.8(6) ?
C8 C2 C3 C4 . . . . 177.1(4) ?
C2 C3 C4 C5 . . . . 55.4(7) ?
C3 C4 C5 C6 . . . . -53.4(7) ?
C3 C4 C5 C7 . . . . -176.0(5) ?
O1 C1 C6 C5 . . . . -175.7(4) ?
C2 C1 C6 C5 . . . . -57.5(5) ?
C4 C5 C6 C1 . . . . 55.4(6) ?
C7 C5 C6 C1 . . . . 177.8(5) ?
C3 C2 C8 C10 . . . . 56.0(6) ?
C1 C2 C8 C10 . . . . -69.1(5) ?
C3 C2 C8 C9 . . . . -69.2(6) ?
C1 C2 C8 C9 . . . . 165.7(4) ?
O1 C11 C12 N1 . . . . 69.8(3) ?
O2 C11 C12 N1 . . . . -172.9(3) ?
O1 C11 C12 C13 . . . . -107.0(3) ?
O2 C11 C12 C13 . . . . 10.2(3) ?
N1 C12 C13 C14 . . . . 175.6(3) ?
C11 C12 C13 C14 . . . . -8.2(4) ?
N1 C12 C13 Cl1 . . . . -5.9(6) ?
C11 C12 C13 Cl1 . . . . 170.3(3) ?
C12 C13 C14 O3 . . . . -175.4(3) ?
Cl1 C13 C14 O3 . . . . 5.8(5) ?
C12 C13 C14 O2 . . . . 3.1(4) ?
Cl1 C13 C14 O2 . . . . -175.7(2) ?
N1 C15 C17 O5 . . . . -23.0(5) ?
C16 C15 C17 O5 . . . . 99.4(4) ?
N1 C15 C17 O4 . . . . 158.5(3) ?
C16 C15 C17 O4 . . . . -79.2(4) ?
C13 C12 N1 C15 . . . . 4.8(6) ?
C11 C12 N1 C15 . . . . -171.0(3) ?
C17 C15 N1 C12 . . . . -156.0(3) ?
C16 C15 N1 C12 . . . . 83.2(4) ?
O2 C11 O1 C1 . . . . 83.7(3) ?
C12 C11 O1 C1 . . . . -163.9(3) ?
C6 C1 O1 C11 . . . . -67.5(4) ?
C2 C1 O1 C11 . . . . 171.3(3) ?
O3 C14 O2 C11 . . . . -177.5(3) ?
C13 C14 O2 C11 . . . . 3.8(3) ?
O1 C11 O2 C14 . . . . 105.0(3) ?
C12 C11 O2 C14 . . . . -8.4(3) ?

loop_
_cod_related_entry_id
_cod_related_entry_database
_cod_related_entry_code
1 ChemSpider 24742130
